data_7212096
loop_
_publ_author_name
'Nayak, Susanta K.'
'Venugopala, K. N.'
'Chopra, Deepak'
Vasu,
'Row, T. N. Guru'

_publ_section_title
;
 Effect of substitution on molecular conformation and packing features in
 a series of aryl substituted
 ethyl-6-methyl-4-phenyl-2-thioxo-1,2,3,4-tetrahydropyrimidine-5-carboxylates
;
_journal_issue 4
_journal_name_full CrystEngComm
_journal_page_first 1205
_journal_paper_doi 10.1039/b919648j
_journal_volume 12
_journal_year 2010
_chemical_compound_source 'see text'
_chemical_formula_moiety 'C15 H18 N2 O3 S'
_chemical_formula_sum 'C15 H18 N2 O3 S'
_chemical_formula_weight 306.38
_chemical_name_common
;
4-(4-Methoxy-phenyl)-6-methyl-2-thioxo-1,2,3,4-tetrahydro-
pyrimidine-5-carboxylic acid ethyl ester
;
_chemical_name_systematic
;
4-(4-Methoxy-phenyl)-6-methyl-2-thioxo-1,2,3,4-tetrahydro-pyrimidine-5-
carboxylic acid ethyl ester
;
_space_group_IT_number 15
_symmetry_cell_setting monoclinic
_symmetry_Int_Tables_number 15
_symmetry_space_group_name_Hall '-C 2yc'
_symmetry_space_group_name_H-M 'C 1 2/c 1'
_atom_sites_solution_hydrogens geom
_atom_sites_solution_primary direct
_atom_sites_solution_secondary difmap
_cell_angle_alpha 90
_cell_angle_beta 101.957(3)
_cell_angle_gamma 90
_cell_formula_units_Z 8
_cell_length_a 18.239(2)
_cell_length_b 7.3435(8)
_cell_length_c 25.197(3)
_cell_measurement_reflns_used 340
_cell_measurement_temperature 292(2)
_cell_measurement_theta_max 0.91
_cell_measurement_theta_min 27.98
_cell_volume 3301.6(6)
_computing_cell_refinement SMART
_computing_data_collection 'SMART (Bruker, 1998)'
_computing_data_reduction 'SAINT (Bruker, 1998)'
_computing_molecular_graphics 'Ortep-3 for Windows (Farrugia, 1997) and CAMERON (Watkin et al., 1993)'
_computing_publication_material 'PLATON (Spek, 2003)'
_computing_structure_refinement 'SHELXL-97 (Sheldrick, 1997)'
_computing_structure_solution 'SHELXTL V6.14 (Bruker, 2000)'
_diffrn_ambient_temperature 292(2)
_diffrn_measured_fraction_theta_full 0.999
_diffrn_measured_fraction_theta_max 0.999
_diffrn_measurement_device_type 'Bruker SMART CCD area detector'
_diffrn_measurement_method '\f and \w scans'
_diffrn_radiation_monochromator graphite
_diffrn_radiation_probe x-ray
_diffrn_radiation_source 'fine-focus sealed tube'
_diffrn_radiation_type MoK\a
_diffrn_radiation_wavelength 0.71073
_diffrn_reflns_av_R_equivalents 0.0209
_diffrn_reflns_av_sigmaI/netI 0.0138
_diffrn_reflns_limit_h_max 21
_diffrn_reflns_limit_h_min -21
_diffrn_reflns_limit_k_max 8
_diffrn_reflns_limit_k_min -8
_diffrn_reflns_limit_l_max 29
_diffrn_reflns_limit_l_min -29
_diffrn_reflns_number 15282
_diffrn_reflns_reduction_process
;
;
_diffrn_reflns_theta_full 25.00
_diffrn_reflns_theta_max 25.00
_diffrn_reflns_theta_min 1.65
_exptl_absorpt_coefficient_mu 0.207
_exptl_absorpt_correction_T_max 0.9579
_exptl_absorpt_correction_T_min 0.9018
_exptl_absorpt_correction_type multi-scan
_exptl_absorpt_process_details 'SADABS, (Sheldrick, 1996)'
_exptl_crystal_colour colorless
_exptl_crystal_density_diffrn 1.233
_exptl_crystal_density_method 'Not Measured'
_exptl_crystal_description plate
_exptl_crystal_F_000 1296
_exptl_crystal_size_max 0.32
_exptl_crystal_size_mid 0.28
_exptl_crystal_size_min 0.21
_refine_diff_density_max 0.385
_refine_diff_density_min -0.300
_refine_diff_density_rms 0.051
_refine_ls_extinction_method none
_refine_ls_goodness_of_fit_ref 1.066
_refine_ls_hydrogen_treatment constr
_refine_ls_matrix_type full
_refine_ls_number_parameters 193
_refine_ls_number_reflns 2907
_refine_ls_number_restraints 0
_refine_ls_restrained_S_all 1.066
_refine_ls_R_factor_all 0.0525
_refine_ls_R_factor_gt 0.0468
_refine_ls_shift/su_max 0.001
_refine_ls_shift/su_mean 0.000
_refine_ls_structure_factor_coef Fsqd
_refine_ls_weighting_details 'calc w=1/[\s^2^(Fo^2^)+(0.0820P)^2^+2.8590P] where P=(Fo^2^+2Fc^2^)/3'
_refine_ls_weighting_scheme calc
_refine_ls_wR_factor_gt 0.1376
_refine_ls_wR_factor_ref 0.1418
_reflns_number_gt 2549
_reflns_number_total 2907
_reflns_threshold_expression >2sigma(I)
_cod_data_source_file b919648j.txt
_cod_data_source_block s4ocm
_cod_depositor_comments
;
The following automatic conversions were performed:

'_symmetry_cell_setting' value 'Monoclinic' changed to 'monoclinic'
according to /home/saulius/struct/CIF-dictionaries/cif_core.dic
dictionary named 'cif_core.dic' version 2.4.2 from 2011-04-26.

Automatic conversion script
Id: cif_fix_values 1891 2012-01-12 08:04:46Z andrius 
;
_cod_original_cell_volume 3301.7(6)
_cod_original_sg_symbol_H-M 'C 2/c'
_cod_database_code 7212096

loop_
_symmetry_equiv_pos_site_id
_symmetry_equiv_pos_as_xyz
1 x,y,z
2 -x,y,1/2-z
3 -x,-y,-z
4 x,-y,1/2+z
5 1/2+x,1/2+y,z
6 1/2-x,1/2+y,1/2-z
7 1/2-x,1/2-y,-z
8 1/2+x,1/2-y,1/2+z

loop_
_atom_site_label
_atom_site_type_symbol
_atom_site_fract_x
_atom_site_fract_y
_atom_site_fract_z
_atom_site_U_iso_or_equiv
_atom_site_adp_type
_atom_site_occupancy
_atom_site_symmetry_multiplicity
_atom_site_calc_flag
_atom_site_refinement_flags
S1 S 0.19392(3) 0.50113(7) 0.51764(2) 0.0486(2) Uani 1 1 d .
O3 O 0.35869(10) 1.0553(3) 0.76093(7) 0.0624(5) Uani 1 1 d .
O2 O -0.04325(10) 1.0674(2) 0.60406(8) 0.0622(5) Uani 1 1 d .
O1 O 0.03178(10) 1.2652(2) 0.57497(8) 0.0581(5) Uani 1 1 d .
N1 N 0.08502(9) 0.6420(2) 0.55941(7) 0.0384(4) Uani 1 1 d .
H1N H 0.0752 0.5308 0.5661 0.046 Uiso 1 1 calc R
N2 N 0.16495(10) 0.8487(2) 0.53512(7) 0.0388(4) Uani 1 1 d .
H2N H 0.1938 0.8774 0.5134 0.047 Uiso 1 1 calc R
C1 C 0.14701(11) 0.6753(3) 0.53858(7) 0.0355(4) Uani 1 1 d .
C9 C 0.19287(11) 1.0200(2) 0.62023(8) 0.0357(4) Uani 1 1 d .
C4 C 0.13832(11) 0.9959(2) 0.56628(8) 0.0354(4) Uani 1 1 d .
H4 H 0.1371 1.1093 0.5456 0.042 Uiso 1 1 calc R
C3 C 0.05938(11) 0.9518(3) 0.57201(8) 0.0353(4) Uani 1 1 d .
C2 C 0.03668(11) 0.7765(3) 0.57050(8) 0.0359(4) Uani 1 1 d .
C12 C 0.30141(13) 1.0410(3) 0.71645(9) 0.0458(5) Uani 1 1 d .
C13 C 0.23520(14) 0.9488(3) 0.71541(9) 0.0492(6) Uani 1 1 d .
H13 H 0.2263 0.8939 0.7467 0.059 Uiso 1 1 calc R
C5 C 0.01509(12) 1.1102(3) 0.58301(9) 0.0403(5) Uani 1 1 d .
C14 C 0.18230(12) 0.9386(3) 0.66772(8) 0.0430(5) Uani 1 1 d .
H14 H 0.1381 0.8750 0.6674 0.052 Uiso 1 1 calc R
C8 C -0.03626(12) 0.7013(3) 0.57876(11) 0.0538(6) Uani 1 1 d .
H8A H -0.0351 0.6908 0.6169 0.081 Uiso 1 1 calc R
H8B H -0.0443 0.5834 0.5622 0.081 Uiso 1 1 calc R
H8C H -0.0762 0.7815 0.5625 0.081 Uiso 1 1 calc R
C10 C 0.25893(12) 1.1170(3) 0.62256(9) 0.0436(5) Uani 1 1 d .
H10 H 0.2670 1.1761 0.5916 0.052 Uiso 1 1 calc R
C11 C 0.31256(12) 1.1271(3) 0.66967(9) 0.0477(5) Uani 1 1 d .
H11 H 0.3565 1.1919 0.6702 0.057 Uiso 1 1 calc R
C6 C -0.08944(15) 1.2149(3) 0.61751(12) 0.0622(7) Uani 1 1 d .
H6A H -0.1143 1.2776 0.5848 0.075 Uiso 1 1 calc R
H6B H -0.0588 1.3020 0.6412 0.075 Uiso 1 1 calc R
C15 C 0.3522(2) 0.9521(5) 0.80787(12) 0.0881(10) Uani 1 1 d .
H15A H 0.3120 1.0001 0.8229 0.132 Uiso 1 1 calc R
H15B H 0.3983 0.9598 0.8344 0.132 Uiso 1 1 calc R
H15C H 0.3420 0.8271 0.7978 0.132 Uiso 1 1 calc R
C7 C -0.1452(2) 1.1331(5) 0.64499(19) 0.1024(13) Uani 1 1 d .
H7A H -0.1721 1.0393 0.6225 0.154 Uiso 1 1 calc R
H7B H -0.1797 1.2252 0.6515 0.154 Uiso 1 1 calc R
H7C H -0.1202 1.0816 0.6790 0.154 Uiso 1 1 calc R

loop_
_atom_site_aniso_label
_atom_site_aniso_U_11
_atom_site_aniso_U_22
_atom_site_aniso_U_33
_atom_site_aniso_U_23
_atom_site_aniso_U_13
_atom_site_aniso_U_12
S1 0.0536(4) 0.0329(3) 0.0668(4) -0.0067(2) 0.0298(3) -0.0032(2)
O3 0.0657(11) 0.0590(10) 0.0553(10) -0.0010(8) -0.0037(8) -0.0056(9)
O2 0.0609(10) 0.0316(8) 0.1078(14) 0.0035(8) 0.0494(10) 0.0041(7)
O1 0.0614(10) 0.0251(8) 0.0958(13) 0.0008(8) 0.0347(9) -0.0025(7)
N1 0.0438(9) 0.0244(8) 0.0514(10) 0.0017(7) 0.0202(8) -0.0048(7)
N2 0.0483(10) 0.0314(9) 0.0426(9) -0.0043(7) 0.0234(8) -0.0080(7)
C1 0.0390(10) 0.0346(10) 0.0339(9) -0.0014(8) 0.0101(8) -0.0040(8)
C9 0.0406(10) 0.0252(9) 0.0442(11) -0.0025(8) 0.0157(9) -0.0011(8)
C4 0.0418(11) 0.0253(9) 0.0421(11) 0.0002(7) 0.0159(9) -0.0030(8)
C3 0.0378(10) 0.0278(10) 0.0416(10) 0.0006(8) 0.0108(8) -0.0029(8)
C2 0.0367(10) 0.0305(10) 0.0416(10) 0.0009(8) 0.0106(8) -0.0027(8)
C12 0.0518(13) 0.0349(11) 0.0488(12) -0.0062(9) 0.0061(10) 0.0018(9)
C13 0.0622(14) 0.0427(12) 0.0448(12) 0.0050(10) 0.0159(11) -0.0045(11)
C5 0.0421(11) 0.0314(11) 0.0490(11) 0.0014(8) 0.0131(9) -0.0006(8)
C14 0.0478(12) 0.0368(11) 0.0471(12) 0.0019(9) 0.0159(10) -0.0090(9)
C8 0.0423(12) 0.0363(12) 0.0882(17) -0.0047(11) 0.0257(12) -0.0082(9)
C10 0.0501(12) 0.0373(11) 0.0470(11) 0.0009(9) 0.0185(10) -0.0081(9)
C11 0.0429(11) 0.0441(12) 0.0571(13) -0.0041(10) 0.0127(10) -0.0114(9)
C6 0.0614(15) 0.0387(13) 0.0948(19) 0.0006(12) 0.0357(14) 0.0104(11)
C15 0.118(3) 0.0712(19) 0.0594(17) 0.0126(15) -0.0189(17) -0.0118(19)
C7 0.100(3) 0.0619(19) 0.168(4) -0.008(2) 0.080(3) 0.0035(18)

loop_
_atom_type_symbol
_atom_type_description
_atom_type_scat_dispersion_real
_atom_type_scat_dispersion_imag
_atom_type_scat_source
S S 0.1246 0.1234 'International Tables Vol C Tables 4.2.6.8 and 6.1.1.4'
O O 0.0106 0.0060 'International Tables Vol C Tables 4.2.6.8 and 6.1.1.4'
N N 0.0061 0.0033 'International Tables Vol C Tables 4.2.6.8 and 6.1.1.4'
H H 0.0000 0.0000 'International Tables Vol C Tables 4.2.6.8 and 6.1.1.4'
C C 0.0033 0.0016 'International Tables Vol C Tables 4.2.6.8 and 6.1.1.4'

loop_
_geom_angle_atom_site_label_1
_geom_angle_atom_site_label_2
_geom_angle_atom_site_label_3
_geom_angle
C12 O3 C15 117.2(2)
C5 O2 C6 118.04(18)
C1 N1 C2 124.12(16)
C1 N1 H1N 117.9
C2 N1 H1N 117.9
C1 N2 C4 123.85(16)
C1 N2 H2N 118.1
C4 N2 H2N 118.1
N2 C1 N1 115.75(17)
N2 C1 S1 124.21(15)
N1 C1 S1 120.02(15)
C14 C9 C10 117.30(19)
C14 C9 C4 122.65(18)
C10 C9 C4 119.90(17)
N2 C4 C3 108.60(15)
N2 C4 C9 109.56(16)
C3 C4 C9 113.55(16)
N2 C4 H4 108.3
C3 C4 H4 108.3
C9 C4 H4 108.3
C2 C3 C5 125.48(18)
C2 C3 C4 119.59(18)
C5 C3 C4 114.78(16)
C3 C2 N1 118.65(17)
C3 C2 C8 128.67(19)
N1 C2 C8 112.68(17)
O3 C12 C13 124.7(2)
O3 C12 C11 116.0(2)
C13 C12 C11 119.2(2)
C14 C13 C12 119.7(2)
C14 C13 H13 120.2
C12 C13 H13 120.2
O1 C5 O2 122.95(19)
O1 C5 C3 123.06(19)
O2 C5 C3 113.96(17)
C13 C14 C9 122.1(2)
C13 C14 H14 118.9
C9 C14 H14 118.9
C2 C8 H8A 109.5
C2 C8 H8B 109.5
H8A C8 H8B 109.5
C2 C8 H8C 109.5
H8A C8 H8C 109.5
H8B C8 H8C 109.5
C11 C10 C9 121.30(19)
C11 C10 H10 119.4
C9 C10 H10 119.4
C10 C11 C12 120.3(2)
C10 C11 H11 119.8
C12 C11 H11 119.8
O2 C6 C7 107.2(2)
O2 C6 H6A 110.3
C7 C6 H6A 110.3
O2 C6 H6B 110.3
C7 C6 H6B 110.3
H6A C6 H6B 108.5
O3 C15 H15A 109.5
O3 C15 H15B 109.5
H15A C15 H15B 109.5
O3 C15 H15C 109.5
H15A C15 H15C 109.5
H15B C15 H15C 109.5
C6 C7 H7A 109.5
C6 C7 H7B 109.5
H7A C7 H7B 109.5
C6 C7 H7C 109.5
H7A C7 H7C 109.5
H7B C7 H7C 109.5

loop_
_geom_bond_atom_site_label_1
_geom_bond_atom_site_label_2
_geom_bond_distance
S1 C1 1.683(2)
O3 C12 1.369(3)
O3 C15 1.430(3)
O2 C5 1.321(3)
O2 C6 1.455(3)
O1 C5 1.206(2)
N1 C1 1.363(2)
N1 C2 1.390(2)
N1 H1N 0.8600
N2 C1 1.322(3)
N2 C4 1.476(2)
N2 H2N 0.8600
C9 C14 1.386(3)
C9 C10 1.390(3)
C9 C4 1.519(3)
C4 C3 1.512(3)
C4 H4 0.9800
C3 C2 1.351(3)
C3 C5 1.474(3)
C2 C8 1.494(3)
C12 C13 1.380(3)
C12 C11 1.389(3)
C13 C14 1.379(3)
C13 H13 0.9300
C14 H14 0.9300
C8 H8A 0.9600
C8 H8B 0.9600
C8 H8C 0.9600
C10 C11 1.375(3)
C10 H10 0.9300
C11 H11 0.9300
C6 C7 1.472(4)
C6 H6A 0.9700
C6 H6B 0.9700
C15 H15A 0.9600
C15 H15B 0.9600
C15 H15C 0.9600
C7 H7A 0.9600
C7 H7B 0.9600
C7 H7C 0.9600

loop_
_geom_torsion_atom_site_label_1
_geom_torsion_atom_site_label_2
_geom_torsion_atom_site_label_3
_geom_torsion_atom_site_label_4
_geom_torsion
C4 N2 C1 N1 19.4(3)
C4 N2 C1 S1 -162.39(15)
C2 N1 C1 N2 7.9(3)
C2 N1 C1 S1 -170.43(15)
C1 N2 C4 C3 -35.1(3)
C1 N2 C4 C9 89.4(2)
C14 C9 C4 N2 -96.0(2)
C10 C9 C4 N2 79.6(2)
C14 C9 C4 C3 25.6(3)
C10 C9 C4 C3 -158.77(18)
N2 C4 C3 C2 26.4(3)
C9 C4 C3 C2 -95.7(2)
N2 C4 C3 C5 -157.88(17)
C9 C4 C3 C5 80.0(2)
C5 C3 C2 N1 179.82(18)
C4 C3 C2 N1 -5.0(3)
C5 C3 C2 C8 0.6(4)
C4 C3 C2 C8 175.7(2)
C1 N1 C2 C3 -14.7(3)
C1 N1 C2 C8 164.69(19)
C15 O3 C12 C13 6.5(4)
C15 O3 C12 C11 -173.5(2)
O3 C12 C13 C14 -178.0(2)
C11 C12 C13 C14 2.1(3)
C6 O2 C5 O1 0.6(4)
C6 O2 C5 C3 178.6(2)
C2 C3 C5 O1 -166.9(2)
C4 C3 C5 O1 17.7(3)
C2 C3 C5 O2 15.1(3)
C4 C3 C5 O2 -160.31(19)
C12 C13 C14 C9 -0.7(4)
C10 C9 C14 C13 -1.3(3)
C4 C9 C14 C13 174.4(2)
C14 C9 C10 C11 1.9(3)
C4 C9 C10 C11 -173.95(19)
C9 C10 C11 C12 -0.5(3)
O3 C12 C11 C10 178.5(2)
C13 C12 C11 C10 -1.5(3)
C5 O2 C6 C7 -174.4(3)
